data_7056467
loop_
_publ_author_name
'Bikas, Rahman'
'Emami, Marzieh'
'\'Slepokura, Katarzyna'
'Noshiranzadeh, Nader'

_publ_section_title
;
 Preparing Mn(III) salen-type Schiff base complexes using 1,3-oxazines
 obtained by Mannich condensation: Towards removing ortho-hydroxyaldehydes
;
_journal_name_full 'New J. Chem.'
_journal_paper_doi 10.1039/C7NJ01562C
_journal_year 2017
_chemical_formula_moiety 'C30 H32 Mn N2 O4, N O3'
_chemical_formula_sum 'C30 H32 Mn N3 O7'
_chemical_formula_weight 601.52
_space_group_crystal_system monoclinic
_space_group_IT_number 14
_space_group_name_Hall '-P 2yn'
_space_group_name_H-M_alt 'P 1 21/n 1'
_symmetry_space_group_name_Hall '-P 2yn'
_symmetry_space_group_name_H-M 'P 1 21/n 1'
_atom_sites_solution_hydrogens difmap
_atom_sites_solution_primary direct
_atom_sites_solution_secondary difmap
_audit_creation_method SHELXL-2014/7
_audit_update_record
;
2017-04-14 deposited with the CCDC.
2017-07-27 downloaded from the CCDC.
;
_cell_angle_alpha 90
_cell_angle_beta 95.10(3)
_cell_angle_gamma 90
_cell_formula_units_Z 4
_cell_length_a 8.716(3)
_cell_length_b 9.048(3)
_cell_length_c 35.845(9)
_cell_measurement_reflns_used 12863
_cell_measurement_temperature 100(2)
_cell_measurement_theta_max 36.81
_cell_measurement_theta_min 2.69
_cell_volume 2815.6(15)
_computing_cell_refinement
;
CrysAlis RED, Oxford Diffraction Ltd.,
Version 1.171.33.66 (release 28-04-2010 CrysAlis171 .NET)
(compiled Apr 28 2010,14:27:37)
;
_computing_data_collection
;
CrysAlis CCD, Oxford Diffraction Ltd.,
Version 1.171.33.66 (release 28-04-2010 CrysAlis171 .NET)
(compiled Apr 28 2010,14:27:37)
;
_computing_data_reduction
;
CrysAlis RED, Oxford Diffraction Ltd.,
Version 1.171.33.66 (release 28-04-2010 CrysAlis171 .NET)
(compiled Apr 28 2010,14:27:37)
;
_computing_structure_refinement 'SHELXL-2014/7 (Sheldrick, 2014)'
_computing_structure_solution 'SHELXS-97 (Sheldrick, 2008)'
_diffrn_ambient_temperature 100(2)
_diffrn_detector_area_resol_mean 8.3359
_diffrn_measured_fraction_theta_full 0.994
_diffrn_measured_fraction_theta_max 0.618
_diffrn_measurement_device_type 'Kuma MK4-CCD, Sapphire2, large Be window'
_diffrn_measurement_method 'omega scan'
_diffrn_radiation_type MoK\a
_diffrn_radiation_wavelength 0.71073
_diffrn_reflns_av_R_equivalents 0.0339
_diffrn_reflns_av_unetI/netI 0.0367
_diffrn_reflns_Laue_measured_fraction_full 0.994
_diffrn_reflns_Laue_measured_fraction_max 0.618
_diffrn_reflns_limit_h_max 11
_diffrn_reflns_limit_h_min -11
_diffrn_reflns_limit_k_max 11
_diffrn_reflns_limit_k_min -13
_diffrn_reflns_limit_l_max 60
_diffrn_reflns_limit_l_min -43
_diffrn_reflns_number 25136
_diffrn_reflns_point_group_measured_fraction_full 0.994
_diffrn_reflns_point_group_measured_fraction_max 0.618
_diffrn_reflns_theta_full 25.242
_diffrn_reflns_theta_max 36.890
_diffrn_reflns_theta_min 2.779
_diffrn_source 'Enhance (Mo) X-ray Source'
_exptl_absorpt_coefficient_mu 0.522
_exptl_absorpt_correction_T_max 1.000
_exptl_absorpt_correction_T_min 0.900
_exptl_absorpt_correction_type multi-scan
_exptl_absorpt_process_details
;
CrysAlis RED, Oxford Diffraction Ltd.,
Version 1.171.33.66 (release 28-04-2010 CrysAlis171 .NET)
(compiled Apr 28 2010,14:27:37)
Empirical absorption correction using spherical harmonics,
 implemented in SCALE3 ABSPACK scaling algorithm.
;
_exptl_crystal_colour brown
_exptl_crystal_density_diffrn 1.419
_exptl_crystal_description block
_exptl_crystal_F_000 1256
_exptl_crystal_size_max 0.47
_exptl_crystal_size_mid 0.42
_exptl_crystal_size_min 0.25
_refine_diff_density_max 0.854
_refine_diff_density_min -0.525
_refine_diff_density_rms 0.089
_refine_ls_extinction_method none
_refine_ls_goodness_of_fit_ref 1.096
_refine_ls_hydrogen_treatment constr
_refine_ls_matrix_type full
_refine_ls_number_parameters 389
_refine_ls_number_reflns 8784
_refine_ls_number_restraints 32
_refine_ls_restrained_S_all 1.095
_refine_ls_R_factor_all 0.0673
_refine_ls_R_factor_gt 0.0514
_refine_ls_shift/su_max 0.001
_refine_ls_shift/su_mean 0.000
_refine_ls_structure_factor_coef Fsqd
_refine_ls_weighting_details 'w=1/[\s^2^(Fo^2^)+(0.0904P)^2^] where P=(Fo^2^+2Fc^2^)/3'
_refine_ls_weighting_scheme calc
_refine_ls_wR_factor_gt 0.1404
_refine_ls_wR_factor_ref 0.1463
_reflns_Friedel_coverage 0.000
_reflns_number_gt 6676
_reflns_number_total 8784
_reflns_threshold_expression 'I > 2\s(I)'
_cod_data_source_file c7nj01562c2.cif
_cod_data_source_block 3_nos571
_cod_database_code 7056467
_shelx_shelxl_version_number 2014/7
_shelx_space_group_comment
;
The symmetry employed for this shelxl refinement is uniquely defined
by the following loop, which should always be used as a source of
symmetry information in preference to the above space-group names.
They are only intended as comments.
;
_shelx_estimated_absorpt_t_min 0.792
_shelx_estimated_absorpt_t_max 0.881

loop_
_space_group_symop_operation_xyz
'x, y, z'
'-x+1/2, y+1/2, -z+1/2'
'-x, -y, -z'
'x-1/2, -y-1/2, z-1/2'

loop_
_atom_site_label
_atom_site_type_symbol
_atom_site_fract_x
_atom_site_fract_y
_atom_site_fract_z
_atom_site_U_iso_or_equiv
_atom_site_adp_type
_atom_site_occupancy
_atom_site_site_symmetry_order
_atom_site_calc_flag
_atom_site_refinement_flags_posn
_atom_site_refinement_flags_adp
_atom_site_refinement_flags_occupancy
_atom_site_disorder_assembly
_atom_site_disorder_group
Mn1 Mn 0.22857(3) 0.68072(3) 0.13573(2) 0.01814(9) Uani 1 1 d . . . . .
O1 O 0.02846(14) 0.60329(13) 0.13387(3) 0.0239(3) Uani 1 1 d . . . . .
O2 O 0.23745(14) 0.73578(14) 0.18642(3) 0.0247(3) Uani 1 1 d . . . . .
N1 N 0.24611(16) 0.62480(15) 0.08314(3) 0.0189(3) Uani 1 1 d . . . . .
N2 N 0.43925(16) 0.75336(15) 0.13236(3) 0.0205(3) Uani 1 1 d . . . . .
C1 C -0.03015(18) 0.49732(18) 0.11155(4) 0.0207(3) Uani 1 1 d . . . . .
C2 C -0.16271(19) 0.4252(2) 0.12319(4) 0.0236(3) Uani 1 1 d . . . . .
H2 H -0.2009 0.4525 0.1462 0.028 Uiso 1 1 calc R U . . .
C3 C -0.2357(2) 0.31772(19) 0.10179(4) 0.0239(3) Uani 1 1 d . . . . .
H3 H -0.3255 0.2729 0.1099 0.029 Uiso 1 1 calc R U . . .
C4 C -0.18036(19) 0.27102(18) 0.06751(4) 0.0210(3) Uani 1 1 d . . . . .
C5 C -0.2565(2) 0.15634(19) 0.04608(5) 0.0250(3) Uani 1 1 d . . . . .
H5 H -0.3464 0.1124 0.0544 0.030 Uiso 1 1 calc R U . . .
C6 C -0.2019(2) 0.10839(19) 0.01361(5) 0.0256(4) Uani 1 1 d . . . . .
H6 H -0.2522 0.0303 -0.0003 0.031 Uiso 1 1 calc R U . . .
C7 C -0.0710(2) 0.17542(19) 0.00109(5) 0.0253(4) Uani 1 1 d . . . . .
H7 H -0.0337 0.1431 -0.0217 0.030 Uiso 1 1 calc R U . . .
C8 C 0.00459(19) 0.28742(19) 0.02122(4) 0.0226(3) Uani 1 1 d . . . . .
H8 H 0.0934 0.3306 0.0121 0.027 Uiso 1 1 calc R U . . .
C9 C -0.04745(19) 0.33968(17) 0.05524(4) 0.0193(3) Uani 1 1 d . . . . .
C10 C 0.02909(18) 0.45573(18) 0.07781(4) 0.0189(3) Uani 1 1 d . . . . .
C11 C 0.15925(18) 0.52984(18) 0.06444(4) 0.0198(3) Uani 1 1 d . . . . .
H11 H 0.1836 0.5071 0.0398 0.024 Uiso 1 1 calc R U . . .
C12 C 0.37773(19) 0.69835(18) 0.06723(4) 0.0197(3) Uani 1 1 d . . . . .
H12 H 0.3491 0.8039 0.0622 0.024 Uiso 1 1 calc R U . . .
C13 C 0.4330(2) 0.63306(19) 0.03157(4) 0.0218(3) Uani 1 1 d . . . . .
H13A H 0.3487 0.6352 0.0112 0.026 Uiso 1 1 calc R U . . .
H13B H 0.4652 0.5291 0.0359 0.026 Uiso 1 1 calc R U . . .
C14 C 0.5688(2) 0.7253(2) 0.02076(4) 0.0244(3) Uani 1 1 d . . . . .
H14A H 0.6037 0.6875 -0.0030 0.029 Uiso 1 1 calc R U . . .
H14B H 0.5359 0.8292 0.0168 0.029 Uiso 1 1 calc R U . . .
C15 C 0.7016(2) 0.7185(2) 0.05143(4) 0.0252(3) Uani 1 1 d . . . . .
H15A H 0.7886 0.7789 0.0440 0.030 Uiso 1 1 calc R U . . .
H15B H 0.7376 0.6151 0.0546 0.030 Uiso 1 1 calc R U . . .
C16 C 0.65106(19) 0.7762(2) 0.08877(4) 0.0227(3) Uani 1 1 d . . . . .
H16A H 0.7355 0.7619 0.1088 0.027 Uiso 1 1 calc R U . . .
H16B H 0.6290 0.8834 0.0867 0.027 Uiso 1 1 calc R U . . .
C17 C 0.50823(19) 0.69502(18) 0.09900(4) 0.0203(3) Uani 1 1 d . . . . .
H17 H 0.5369 0.5894 0.1040 0.024 Uiso 1 1 calc R U . . .
C18 C 0.5092(2) 0.84752(18) 0.15517(4) 0.0214(3) Uani 1 1 d . . . . .
H18 H 0.6054 0.8844 0.1487 0.026 Uiso 1 1 calc R U . . .
C19 C 0.45470(19) 0.90135(18) 0.18927(4) 0.0208(3) Uani 1 1 d . . . . .
C20 C 0.54395(19) 1.01216(18) 0.21092(4) 0.0214(3) Uani 1 1 d . . . . .
C21 C 0.6682(2) 1.08983(19) 0.19736(5) 0.0254(3) Uani 1 1 d . . . . .
H21 H 0.6940 1.0727 0.1725 0.030 Uiso 1 1 calc R U . . .
C22 C 0.7522(2) 1.1898(2) 0.21965(6) 0.0328(4) Uani 1 1 d . . . . .
H22 H 0.8364 1.2397 0.2102 0.039 Uiso 1 1 calc R U . . .
C23 C 0.7154(2) 1.2191(3) 0.25610(6) 0.0387(5) Uani 1 1 d . . . . .
H23 H 0.7744 1.2885 0.2712 0.046 Uiso 1 1 calc R U . . .
C24 C 0.5953(2) 1.1483(2) 0.26992(5) 0.0342(4) Uani 1 1 d . . . . .
H24 H 0.5701 1.1696 0.2946 0.041 Uiso 1 1 calc R U . . .
C25 C 0.5066(2) 1.0427(2) 0.24787(4) 0.0254(3) Uani 1 1 d . . . . .
C26 C 0.3824(2) 0.9683(2) 0.26245(5) 0.0300(4) Uani 1 1 d . . . . .
H26 H 0.3596 0.9880 0.2874 0.036 Uiso 1 1 calc R U . . .
C27 C 0.2946(2) 0.8691(2) 0.24149(5) 0.0301(4) Uani 1 1 d . . . . .
H27 H 0.2104 0.8223 0.2518 0.036 Uiso 1 1 calc R U . . .
C28 C 0.3277(2) 0.83452(18) 0.20413(4) 0.0225(3) Uani 1 1 d . . . . .
O1M O 0.13512(17) 0.90530(14) 0.11937(4) 0.0369(3) Uani 1 1 d D . . . .
H1M H 0.1955 0.9621 0.1093 0.055 Uiso 1 1 d DR U . . .
C1M C 0.0192(3) 0.9740(3) 0.13954(8) 0.0475(6) Uani 1 1 d . . . . .
H1M1 H 0.0686 1.0340 0.1600 0.071 Uiso 1 1 calc R U . . .
H1M2 H -0.0444 0.8976 0.1499 0.071 Uiso 1 1 calc R U . . .
H1M3 H -0.0459 1.0372 0.1225 0.071 Uiso 1 1 calc R U . . .
O2M O 0.32117(15) 0.45693(14) 0.15447(3) 0.0305(3) Uani 1 1 d D . . . .
H2M H 0.3203 0.3897 0.1383 0.046 Uiso 1 1 d DR U . . .
C2M C 0.4513(2) 0.4379(2) 0.18096(5) 0.0375(5) Uani 1 1 d . . . . .
H2M1 H 0.5459 0.4505 0.1684 0.056 Uiso 1 1 calc R U . . .
H2M2 H 0.4493 0.3385 0.1918 0.056 Uiso 1 1 calc R U . . .
H2M3 H 0.4484 0.5116 0.2009 0.056 Uiso 1 1 calc R U . . .
N10 N 0.3467(3) 0.1858(2) 0.08884(5) 0.0283(5) Uani 0.925(5) 1 d D U P A 1
O10 O 0.2916(3) 0.18753(19) 0.12047(5) 0.0511(7) Uani 0.925(5) 1 d D . P A 1
O20 O 0.3494(4) 0.0693(2) 0.07073(6) 0.0644(7) Uani 0.925(5) 1 d D U P A 1
O30 O 0.3970(4) 0.3016(3) 0.07658(6) 0.0312(6) Uani 0.925(5) 1 d D U P A 1
N100 N 0.358(3) 0.1527(19) 0.0896(4) 0.047(9) Uiso 0.075(5) 1 d D U P A 2
O100 O 0.396(3) 0.129(3) 0.1242(4) 0.051(7) Uiso 0.075(5) 1 d D . P A 2
O200 O 0.2660(19) 0.0671(16) 0.0722(4) 0.015(4) Uiso 0.075(5) 1 d D U P A 2
O300 O 0.385(5) 0.275(3) 0.0766(7) 0.026(8) Uiso 0.075(5) 1 d D U P A 2

loop_
_atom_site_aniso_label
_atom_site_aniso_U_11
_atom_site_aniso_U_22
_atom_site_aniso_U_33
_atom_site_aniso_U_23
_atom_site_aniso_U_13
_atom_site_aniso_U_12
Mn1 0.01854(15) 0.02083(15) 0.01548(11) -0.00173(8) 0.00399(8) -0.00225(9)
O1 0.0229(6) 0.0277(7) 0.0218(5) -0.0053(4) 0.0061(4) -0.0054(5)
O2 0.0276(6) 0.0277(6) 0.0197(5) -0.0052(4) 0.0077(4) -0.0082(5)
N1 0.0188(7) 0.0197(7) 0.0186(5) 0.0000(5) 0.0034(5) -0.0009(5)
N2 0.0216(7) 0.0234(7) 0.0167(5) -0.0013(5) 0.0034(5) -0.0019(6)
C1 0.0185(8) 0.0233(8) 0.0200(6) 0.0010(5) 0.0005(5) 0.0001(6)
C2 0.0193(8) 0.0310(9) 0.0208(7) 0.0027(6) 0.0026(6) -0.0025(7)
C3 0.0196(8) 0.0286(9) 0.0237(7) 0.0049(6) 0.0025(6) -0.0037(7)
C4 0.0181(8) 0.0207(8) 0.0237(7) 0.0036(6) -0.0013(6) -0.0026(6)
C5 0.0224(9) 0.0237(9) 0.0282(8) 0.0036(6) -0.0017(6) -0.0045(7)
C6 0.0238(9) 0.0220(9) 0.0302(8) -0.0020(6) -0.0014(6) -0.0016(7)
C7 0.0248(9) 0.0245(9) 0.0266(7) -0.0057(6) 0.0025(6) 0.0023(7)
C8 0.0182(8) 0.0239(8) 0.0260(7) -0.0025(6) 0.0035(6) -0.0015(6)
C9 0.0170(8) 0.0193(8) 0.0215(6) 0.0005(5) 0.0007(5) 0.0013(6)
C10 0.0172(7) 0.0201(8) 0.0194(6) 0.0019(5) 0.0016(5) 0.0009(6)
C11 0.0197(8) 0.0218(8) 0.0181(6) -0.0013(5) 0.0023(5) 0.0006(6)
C12 0.0199(8) 0.0213(8) 0.0182(6) 0.0003(5) 0.0038(5) -0.0016(6)
C13 0.0254(9) 0.0235(8) 0.0172(6) -0.0022(5) 0.0054(6) -0.0028(7)
C14 0.0261(9) 0.0287(9) 0.0190(6) 0.0008(6) 0.0058(6) -0.0016(7)
C15 0.0217(9) 0.0336(9) 0.0212(7) -0.0007(6) 0.0067(6) -0.0016(7)
C16 0.0197(8) 0.0279(9) 0.0209(7) -0.0018(6) 0.0037(6) -0.0032(7)
C17 0.0211(8) 0.0230(8) 0.0173(6) -0.0012(5) 0.0037(5) 0.0007(6)
C18 0.0206(8) 0.0244(8) 0.0193(6) 0.0002(6) 0.0017(6) -0.0017(6)
C19 0.0219(8) 0.0223(8) 0.0179(6) -0.0024(5) 0.0011(5) 0.0004(6)
C20 0.0207(8) 0.0203(8) 0.0228(7) -0.0037(6) -0.0010(6) 0.0019(6)
C21 0.0235(9) 0.0238(9) 0.0283(8) -0.0020(6) -0.0004(6) -0.0011(7)
C22 0.0268(10) 0.0322(10) 0.0388(9) -0.0046(8) -0.0006(7) -0.0072(8)
C23 0.0347(11) 0.0400(11) 0.0402(10) -0.0150(9) -0.0030(8) -0.0095(9)
C24 0.0311(10) 0.0404(11) 0.0307(9) -0.0159(8) -0.0002(7) -0.0013(8)
C25 0.0235(9) 0.0269(9) 0.0255(7) -0.0077(6) -0.0002(6) 0.0011(7)
C26 0.0322(10) 0.0357(10) 0.0227(7) -0.0112(7) 0.0058(7) -0.0014(8)
C27 0.0321(10) 0.0351(10) 0.0246(7) -0.0103(7) 0.0111(7) -0.0069(8)
C28 0.0241(9) 0.0234(8) 0.0202(6) -0.0048(6) 0.0029(6) -0.0014(7)
O1M 0.0408(8) 0.0248(7) 0.0476(8) 0.0095(6) 0.0169(6) 0.0055(6)
C1M 0.0386(12) 0.0349(12) 0.0709(15) -0.0031(11) 0.0151(11) 0.0088(10)
O2M 0.0392(7) 0.0257(7) 0.0264(6) 0.0015(5) 0.0017(5) 0.0066(6)
C2M 0.0319(10) 0.0460(12) 0.0353(9) 0.0156(8) 0.0070(8) 0.0116(9)
N10 0.0367(11) 0.0164(9) 0.0305(9) 0.0014(6) -0.0036(7) -0.0009(7)
O10 0.0801(17) 0.0379(10) 0.0378(9) 0.0076(7) 0.0195(9) -0.0148(10)
O20 0.092(2) 0.0246(9) 0.0746(14) -0.0208(9) -0.0039(12) -0.0001(11)
O30 0.0348(12) 0.0231(11) 0.0370(10) 0.0041(7) 0.0097(7) -0.0034(9)

loop_
_atom_type_symbol
_atom_type_description
_atom_type_scat_dispersion_real
_atom_type_scat_dispersion_imag
_atom_type_scat_source
C C 0.0033 0.0016 'International Tables Vol C Tables 4.2.6.8 and 6.1.1.4'
H H 0.0000 0.0000 'International Tables Vol C Tables 4.2.6.8 and 6.1.1.4'
N N 0.0061 0.0033 'International Tables Vol C Tables 4.2.6.8 and 6.1.1.4'
O O 0.0106 0.0060 'International Tables Vol C Tables 4.2.6.8 and 6.1.1.4'
Mn Mn 0.3368 0.7283 'International Tables Vol C Tables 4.2.6.8 and 6.1.1.4'

loop_
_geom_angle_atom_site_label_1
_geom_angle_atom_site_label_2
_geom_angle_atom_site_label_3
_geom_angle
_geom_angle_publ_flag
O1 Mn1 O2 95.27(6) yes
O1 Mn1 N2 173.97(5) yes
O2 Mn1 N2 90.71(6) yes
O1 Mn1 N1 91.20(6) yes
O2 Mn1 N1 173.20(5) yes
N2 Mn1 N1 82.80(6) yes
O1 Mn1 O1M 90.81(6) yes
O2 Mn1 O1M 89.74(6) yes
N2 Mn1 O1M 90.03(6) yes
N1 Mn1 O1M 92.27(6) yes
O1 Mn1 O2M 88.99(6) yes
O2 Mn1 O2M 88.13(5) yes
N2 Mn1 O2M 90.40(6) yes
N1 Mn1 O2M 89.90(5) yes
O1M Mn1 O2M 177.83(5) yes
C1 O1 Mn1 126.92(10) ?
C28 O2 Mn1 128.16(10) ?
C11 N1 C12 122.44(13) ?
C11 N1 Mn1 125.10(11) ?
C12 N1 Mn1 112.38(10) ?
C18 N2 C17 122.79(14) ?
C18 N2 Mn1 124.85(12) ?
C17 N2 Mn1 112.26(10) ?
O1 C1 C10 124.21(15) ?
O1 C1 C2 115.83(14) ?
C10 C1 C2 119.95(15) ?
C3 C2 C1 120.92(15) ?
C3 C2 H2 119.5 ?
C1 C2 H2 119.5 ?
C2 C3 C4 121.44(16) ?
C2 C3 H3 119.3 ?
C4 C3 H3 119.3 ?
C9 C4 C5 120.49(15) ?
C9 C4 C3 119.10(15) ?
C5 C4 C3 120.41(16) ?
C6 C5 C4 120.76(17) ?
C6 C5 H5 119.6 ?
C4 C5 H5 119.6 ?
C5 C6 C7 119.38(16) ?
C5 C6 H6 120.3 ?
C7 C6 H6 120.3 ?
C8 C7 C6 121.06(16) ?
C8 C7 H7 119.5 ?
C6 C7 H7 119.5 ?
C7 C8 C9 121.39(16) ?
C7 C8 H8 119.3 ?
C9 C8 H8 119.3 ?
C4 C9 C8 116.92(15) ?
C4 C9 C10 119.44(14) ?
C8 C9 C10 123.63(15) ?
C1 C10 C11 121.51(14) ?
C1 C10 C9 119.13(14) ?
C11 C10 C9 119.30(14) ?
N1 C11 C10 125.53(14) ?
N1 C11 H11 117.2 ?
C10 C11 H11 117.2 ?
N1 C12 C13 117.45(13) ?
N1 C12 C17 104.67(12) ?
C13 C12 C17 110.22(13) ?
N1 C12 H12 108.0 ?
C13 C12 H12 108.0 ?
C17 C12 H12 108.0 ?
C12 C13 C14 108.12(13) ?
C12 C13 H13A 110.1 ?
C14 C13 H13A 110.1 ?
C12 C13 H13B 110.1 ?
C14 C13 H13B 110.1 ?
H13A C13 H13B 108.4 ?
C15 C14 C13 110.56(13) ?
C15 C14 H14A 109.5 ?
C13 C14 H14A 109.5 ?
C15 C14 H14B 109.5 ?
C13 C14 H14B 109.5 ?
H14A C14 H14B 108.1 ?
C14 C15 C16 110.86(14) ?
C14 C15 H15A 109.5 ?
C16 C15 H15A 109.5 ?
C14 C15 H15B 109.5 ?
C16 C15 H15B 109.5 ?
H15A C15 H15B 108.1 ?
C17 C16 C15 110.52(14) ?
C17 C16 H16A 109.5 ?
C15 C16 H16A 109.5 ?
C17 C16 H16B 109.5 ?
C15 C16 H16B 109.5 ?
H16A C16 H16B 108.1 ?
N2 C17 C16 114.99(13) ?
N2 C17 C12 105.32(13) ?
C16 C17 C12 112.36(13) ?
N2 C17 H17 108.0 ?
C16 C17 H17 108.0 ?
C12 C17 H17 108.0 ?
N2 C18 C19 126.02(16) ?
N2 C18 H18 117.0 ?
C19 C18 H18 117.0 ?
C28 C19 C18 120.50(15) ?
C28 C19 C20 119.81(14) ?
C18 C19 C20 119.18(15) ?
C21 C20 C25 118.09(15) ?
C21 C20 C19 123.42(14) ?
C25 C20 C19 118.49(15) ?
C22 C21 C20 120.83(17) ?
C22 C21 H21 119.6 ?
C20 C21 H21 119.6 ?
C21 C22 C23 120.88(19) ?
C21 C22 H22 119.6 ?
C23 C22 H22 119.6 ?
C24 C23 C22 120.02(18) ?
C24 C23 H23 120.0 ?
C22 C23 H23 120.0 ?
C23 C24 C25 120.82(17) ?
C23 C24 H24 119.6 ?
C25 C24 H24 119.6 ?
C26 C25 C20 119.95(15) ?
C26 C25 C24 120.69(16) ?
C20 C25 C24 119.35(17) ?
C27 C26 C25 121.42(15) ?
C27 C26 H26 119.3 ?
C25 C26 H26 119.3 ?
C26 C27 C28 120.71(17) ?
C26 C27 H27 119.6 ?
C28 C27 H27 119.6 ?
O2 C28 C19 124.48(14) ?
O2 C28 C27 116.00(15) ?
C19 C28 C27 119.47(15) ?
C1M O1M Mn1 121.00(13) ?
C1M O1M H1M 116.6 ?
Mn1 O1M H1M 116.0 ?
O1M C1M H1M1 109.5 ?
O1M C1M H1M2 109.5 ?
H1M1 C1M H1M2 109.5 ?
O1M C1M H1M3 109.5 ?
H1M1 C1M H1M3 109.5 ?
H1M2 C1M H1M3 109.5 ?
C2M O2M Mn1 123.30(12) ?
C2M O2M H2M 109.3 ?
Mn1 O2M H2M 117.5 ?
O2M C2M H2M1 109.5 ?
O2M C2M H2M2 109.5 ?
H2M1 C2M H2M2 109.5 ?
O2M C2M H2M3 109.5 ?
H2M1 C2M H2M3 109.5 ?
H2M2 C2M H2M3 109.5 ?
O30 N10 O20 120.8(2) ?
O30 N10 O10 118.9(2) ?
O20 N10 O10 120.3(2) ?
O300 N100 O200 120.5(5) ?
O300 N100 O100 118.3(4) ?
O200 N100 O100 119.3(5) ?

loop_
_geom_bond_atom_site_label_1
_geom_bond_atom_site_label_2
_geom_bond_distance
_geom_bond_publ_flag
Mn1 O1 1.8753(13) yes
Mn1 O2 1.8791(12) yes
Mn1 N2 1.9642(15) yes
Mn1 N1 1.9710(13) yes
Mn1 O1M 2.2476(14) yes
Mn1 O2M 2.2597(14) yes
O1 C1 1.3219(19) ?
O2 C28 1.316(2) ?
N1 C11 1.292(2) yes
N1 C12 1.483(2) yes
N2 C18 1.295(2) yes
N2 C17 1.4826(19) yes
C1 C10 1.408(2) ?
C1 C2 1.421(2) ?
C2 C3 1.361(2) ?
C2 H2 0.9500 ?
C3 C4 1.423(2) ?
C3 H3 0.9500 ?
C4 C9 1.418(2) ?
C4 C5 1.420(2) ?
C5 C6 1.367(2) ?
C5 H5 0.9500 ?
C6 C7 1.401(3) ?
C6 H6 0.9500 ?
C7 C8 1.377(2) ?
C7 H7 0.9500 ?
C8 C9 1.419(2) ?
C8 H8 0.9500 ?
C9 C10 1.451(2) ?
C10 C11 1.436(2) ?
C11 H11 0.9500 ?
C12 C13 1.525(2) ?
C12 C17 1.537(2) ?
C12 H12 1.0000 ?
C13 C14 1.526(2) ?
C13 H13A 0.9900 ?
C13 H13B 0.9900 ?
C14 C15 1.525(2) ?
C14 H14A 0.9900 ?
C14 H14B 0.9900 ?
C15 C16 1.537(2) ?
C15 H15A 0.9900 ?
C15 H15B 0.9900 ?
C16 C17 1.518(2) ?
C16 H16A 0.9900 ?
C16 H16B 0.9900 ?
C17 H17 1.0000 ?
C18 C19 1.435(2) ?
C18 H18 0.9500 ?
C19 C28 1.407(2) ?
C19 C20 1.451(2) ?
C20 C21 1.413(2) ?
C20 C25 1.419(2) ?
C21 C22 1.374(2) ?
C21 H21 0.9500 ?
C22 C23 1.398(3) ?
C22 H22 0.9500 ?
C23 C24 1.357(3) ?
C23 H23 0.9500 ?
C24 C25 1.424(2) ?
C24 H24 0.9500 ?
C25 C26 1.414(3) ?
C26 C27 1.361(2) ?
C26 H26 0.9500 ?
C27 C28 1.430(2) ?
C27 H27 0.9500 ?
O1M C1M 1.435(3) ?
O1M H1M 0.8394 ?
C1M H1M1 0.9800 ?
C1M H1M2 0.9800 ?
C1M H1M3 0.9800 ?
O2M C2M 1.424(2) ?
O2M H2M 0.8399 ?
C2M H2M1 0.9800 ?
C2M H2M2 0.9800 ?
C2M H2M3 0.9800 ?
N10 O30 1.232(3) ?
N10 O20 1.239(3) ?
N10 O10 1.270(3) ?
N100 O300 1.233(3) ?
N100 O200 1.241(3) ?
N100 O100 1.271(3) ?

loop_
_geom_hbond_atom_site_label_D
_geom_hbond_atom_site_label_H
_geom_hbond_atom_site_label_A
_geom_hbond_distance_DH
_geom_hbond_distance_HA
_geom_hbond_distance_DA
_geom_hbond_angle_DHA
_geom_hbond_site_symmetry_A
C12 H12 O20 1.00 2.42 3.368(3) 158.0 1_565
C12 H12 O200 1.00 2.52 3.484(16) 161.0 1_565
C13 H13B O30 0.99 2.62 3.433(3) 139.3 .
O1M H1M N10 0.84 2.56 3.376(3) 165.1 1_565
O1M H1M O10 0.84 2.23 2.894(2) 136.4 1_565
O1M H1M O20 0.84 2.23 3.051(3) 165.0 1_565
O1M H1M N100 0.84 2.38 3.205(16) 169.8 1_565
O1M H1M O100 0.84 2.34 3.04(2) 141.6 1_565
O1M H1M O200 0.84 1.79 2.578(16) 156.1 1_565
O2M H2M N10 0.84 2.58 3.420(3) 174.4 .
O2M H2M O10 0.84 1.95 2.727(2) 154.2 .
O2M H2M O30 0.84 2.50 3.246(3) 148.9 .
O2M H2M O100 0.84 2.51 3.24(3) 146.3 .
O2M H2M O300 0.84 2.55 3.33(4) 154.7 .

loop_
_geom_torsion_atom_site_label_1
_geom_torsion_atom_site_label_2
_geom_torsion_atom_site_label_3
_geom_torsion_atom_site_label_4
_geom_torsion
O2 Mn1 O1 C1 -151.99(13)
N1 Mn1 O1 C1 25.91(13)
O1M Mn1 O1 C1 118.20(13)
O2M Mn1 O1 C1 -63.96(13)
O1 Mn1 O2 C28 -158.53(14)
N2 Mn1 O2 C28 22.28(14)
O1M Mn1 O2 C28 -67.74(15)
O2M Mn1 O2 C28 112.66(14)
Mn1 O1 C1 C10 -20.8(2)
Mn1 O1 C1 C2 160.18(11)
O1 C1 C2 C3 177.86(15)
C10 C1 C2 C3 -1.2(2)
C1 C2 C3 C4 1.5(3)
C2 C3 C4 C9 -0.8(2)
C2 C3 C4 C5 178.59(16)
C9 C4 C5 C6 1.0(2)
C3 C4 C5 C6 -178.38(16)
C4 C5 C6 C7 -1.2(3)
C5 C6 C7 C8 0.8(3)
C6 C7 C8 C9 -0.3(3)
C5 C4 C9 C8 -0.5(2)
C3 C4 C9 C8 178.94(15)
C5 C4 C9 C10 -179.45(14)
C3 C4 C9 C10 0.0(2)
C7 C8 C9 C4 0.1(2)
C7 C8 C9 C10 179.05(15)
O1 C1 C10 C11 -1.4(2)
C2 C1 C10 C11 177.61(15)
O1 C1 C10 C9 -178.65(14)
C2 C1 C10 C9 0.4(2)
C4 C9 C10 C1 0.2(2)
C8 C9 C10 C1 -178.66(15)
C4 C9 C10 C11 -177.07(14)
C8 C9 C10 C11 4.0(2)
C12 N1 C11 C10 -179.22(14)
Mn1 N1 C11 C10 4.2(2)
C1 C10 C11 N1 9.6(3)
C9 C10 C11 N1 -173.21(15)
C11 N1 C12 C13 -14.3(2)
Mn1 N1 C12 C13 162.62(11)
C11 N1 C12 C17 -136.91(15)
Mn1 N1 C12 C17 40.03(14)
N1 C12 C13 C14 -179.52(13)
C17 C12 C13 C14 -59.81(17)
C12 C13 C14 C15 61.69(18)
C13 C14 C15 C16 -59.10(19)
C14 C15 C16 C17 53.76(19)
C18 N2 C17 C16 -12.2(2)
Mn1 N2 C17 C16 164.38(11)
C18 N2 C17 C12 -136.46(16)
Mn1 N2 C17 C12 40.13(14)
C15 C16 C17 N2 -173.45(14)
C15 C16 C17 C12 -53.00(19)
N1 C12 C17 N2 -49.98(15)
C13 C12 C17 N2 -177.15(13)
N1 C12 C17 C16 -175.87(13)
C13 C12 C17 C16 56.96(18)
C17 N2 C18 C19 -175.54(15)
Mn1 N2 C18 C19 8.3(2)
N2 C18 C19 C28 10.9(3)
N2 C18 C19 C20 -177.24(16)
C28 C19 C20 C21 -176.76(16)
C18 C19 C20 C21 11.4(2)
C28 C19 C20 C25 4.4(2)
C18 C19 C20 C25 -167.50(15)
C25 C20 C21 C22 1.3(3)
C19 C20 C21 C22 -177.62(16)
C20 C21 C22 C23 -1.0(3)
C21 C22 C23 C24 0.0(3)
C22 C23 C24 C25 0.8(3)
C21 C20 C25 C26 179.51(16)
C19 C20 C25 C26 -1.6(2)
C21 C20 C25 C24 -0.5(2)
C19 C20 C25 C24 178.42(16)
C23 C24 C25 C26 179.5(2)
C23 C24 C25 C20 -0.5(3)
C20 C25 C26 C27 -1.3(3)
C24 C25 C26 C27 178.72(19)
C25 C26 C27 C28 1.4(3)
Mn1 O2 C28 C19 -11.2(2)
Mn1 O2 C28 C27 171.36(13)
C18 C19 C28 O2 -10.0(3)
C20 C19 C28 O2 178.28(15)
C18 C19 C28 C27 167.40(16)
C20 C19 C28 C27 -4.4(2)
C26 C27 C28 O2 179.09(17)
C26 C27 C28 C19 1.5(3)
